data_4317641
loop_
_publ_author_name
'Dana C. Haagenson'
'Daniel F. Moser'
'Lothar Stahl'
'Richard J. Staples'

_publ_section_title
;
 Syntheses and Structures of P-Anilino-P-chalcogeno- and
 P-Anilino-P-iminodiazasilaphosphetidines and Their Group 12 and 13 Metal
 Compounds
;
_journal_name_full 'Inorganic Chemistry'
_journal_page_first 1245
_journal_page_last 1253
_journal_paper_doi 10.1021/ic010973f
_journal_volume 41
_journal_year 2002
_chemical_formula_sum 'C16 H30 N3 O P Si'
_chemical_formula_weight 339.49
_chemical_name_systematic
;
   ?
;
_space_group_IT_number 2
_symmetry_cell_setting triclinic
_symmetry_space_group_name_Hall '-P 1'
_symmetry_space_group_name_H-M 'P -1'
_atom_sites_solution_hydrogens geom
_atom_sites_solution_primary direct
_atom_sites_solution_secondary difmap
_audit_creation_method SHELXL-97
_cell_angle_alpha 85.713(2)
_cell_angle_beta 88.744(2)
_cell_angle_gamma 78.111(2)
_cell_formula_units_Z 2
_cell_length_a 9.1646(9)
_cell_length_b 9.3112(10)
_cell_length_c 11.8963(13)
_cell_measurement_temperature 293(2)
_cell_volume 990.57(18)
_computing_cell_refinement 'SMART (BRUKER, V5.054, 1998)'
_computing_data_collection 'ASTRO (BRUKER, V5.007, 1997)'
_computing_data_reduction 'SAINT (BRUKER, V6.01, 1999)'
_computing_molecular_graphics 'SHELXTL (BRUKER, 1998, V5.1)'
_computing_publication_material 'XCIF (Sheldrick and BRUKER, 1997, V5.1)'
_computing_structure_refinement 'SHELXL-97 (Sheldrick, 1997)'
_computing_structure_solution 'SHELXS-97 (Sheldrick, 1990)'
_diffrn_ambient_temperature 293(2)
_diffrn_measured_fraction_theta_full 0.866
_diffrn_measured_fraction_theta_max 0.866
_diffrn_measurement_method '\w, 0.3 deg'
_diffrn_radiation_monochromator graphite
_diffrn_radiation_source 'fine-focus sealed tube'
_diffrn_radiation_type MoK\a
_diffrn_radiation_wavelength 0.71073
_diffrn_reflns_av_R_equivalents 0.0331
_diffrn_reflns_av_sigmaI/netI 0.0414
_diffrn_reflns_limit_h_max 11
_diffrn_reflns_limit_h_min -4
_diffrn_reflns_limit_k_max 12
_diffrn_reflns_limit_k_min -11
_diffrn_reflns_limit_l_max 15
_diffrn_reflns_limit_l_min -15
_diffrn_reflns_number 6099
_diffrn_reflns_theta_full 27.66
_diffrn_reflns_theta_max 27.66
_diffrn_reflns_theta_min 1.72
_diffrn_standards_decay_% <1
_diffrn_standards_interval_count 0
_diffrn_standards_number 0
_exptl_absorpt_coefficient_mu 0.205
_exptl_absorpt_correction_type none
_exptl_crystal_colour colorless
_exptl_crystal_density_diffrn 1.138
_exptl_crystal_density_method 'not measured'
_exptl_crystal_description block
_exptl_crystal_F_000 368
_exptl_crystal_size_max 0.25
_exptl_crystal_size_mid 0.20
_exptl_crystal_size_min 0.10
_refine_diff_density_max 0.443
_refine_diff_density_min -0.392
_refine_diff_density_rms 0.058
_refine_ls_extinction_method none
_refine_ls_goodness_of_fit_ref 1.026
_refine_ls_hydrogen_treatment mixed
_refine_ls_matrix_type full
_refine_ls_number_parameters 199
_refine_ls_number_reflns 4000
_refine_ls_number_restraints 0
_refine_ls_restrained_S_all 1.026
_refine_ls_R_factor_all 0.0733
_refine_ls_R_factor_gt 0.0512
_refine_ls_shift/su_max 0.000
_refine_ls_shift/su_mean 0.000
_refine_ls_structure_factor_coef Fsqd
_refine_ls_weighting_details 'calc w=1/[\s^2^(Fo^2^)+(0.0649P)^2^+0.9475P] where P=(Fo^2^+2Fc^2^)/3'
_refine_ls_weighting_scheme calc
_refine_ls_wR_factor_gt 0.1341
_refine_ls_wR_factor_ref 0.1506
_reflns_number_gt 3006
_reflns_number_total 4000
_reflns_threshold_expression >2sigma(I)
_cod_data_source_file ic010973f_1.cif
_cod_data_source_block 3
_cod_depositor_comments
;
The following automatic conversions were performed:

'_symmetry_cell_setting' value 'Triclinic' changed to 'triclinic'
according to the built-in table from CIF Core dictionary named
'cif_core.dic' version 2.4.1 from 2010-06-29.

Automatic conversion script
Id: cif_fix_values 1646 2011-03-28 12:23:43Z adriana 
;
_cod_database_code 4317641

loop_
_symmetry_equiv_pos_as_xyz
'x, y, z'
'-x, -y, -z'

loop_
_atom_site_label
_atom_site_type_symbol
_atom_site_fract_x
_atom_site_fract_y
_atom_site_fract_z
_atom_site_U_iso_or_equiv
_atom_site_adp_type
_atom_site_occupancy
_atom_site_symmetry_multiplicity
_atom_site_calc_flag
_atom_site_refinement_flags
_atom_site_disorder_assembly
_atom_site_disorder_group
P1 P 0.15873(7) 0.04564(7) 0.35505(5) 0.03000(19) Uani 1 1 d . . .
Si1 Si 0.35722(8) 0.12862(8) 0.23389(6) 0.0361(2) Uani 1 1 d . . .
O1 O 0.1779(2) -0.0743(2) 0.44534(15) 0.0384(5) Uani 1 1 d . . .
N1 N 0.2586(2) 0.1746(2) 0.35745(18) 0.0342(5) Uani 1 1 d . . .
N2 N 0.2345(2) 0.0072(2) 0.22969(18) 0.0327(5) Uani 1 1 d . . .
N3 N -0.0228(2) 0.1156(2) 0.34864(18) 0.0335(5) Uani 1 1 d . . .
H3B H -0.0781 0.0695 0.3908 0.040 Uiso 1 1 calc R . .
C1 C 0.2563(3) 0.2879(3) 0.4394(2) 0.0443(7) Uani 1 1 d . . .
C2 C 0.4159(4) 0.2890(6) 0.4689(4) 0.0833(14) Uani 1 1 d . . .
H2A H 0.4689 0.3127 0.4018 0.125 Uiso 1 1 calc R . .
H2B H 0.4631 0.1937 0.5013 0.125 Uiso 1 1 calc R . .
H2C H 0.4170 0.3613 0.5221 0.125 Uiso 1 1 calc R . .
C3 C 0.1778(5) 0.4376(4) 0.3856(4) 0.0750(12) Uani 1 1 d . . .
H3C H 0.0770 0.4339 0.3676 0.112 Uiso 1 1 calc R . .
H3D H 0.2298 0.4608 0.3180 0.112 Uiso 1 1 calc R . .
H3E H 0.1771 0.5118 0.4375 0.112 Uiso 1 1 calc R . .
C4 C 0.1707(4) 0.2524(4) 0.5457(3) 0.0563(9) Uani 1 1 d . . .
H4A H 0.0695 0.2523 0.5266 0.084 Uiso 1 1 calc R . .
H4B H 0.1718 0.3253 0.5984 0.084 Uiso 1 1 calc R . .
H4C H 0.2168 0.1572 0.5790 0.084 Uiso 1 1 calc R . .
C5 C 0.2337(3) -0.1251(3) 0.1680(3) 0.0434(7) Uani 1 1 d . . .
C6 C 0.3479(4) -0.2555(4) 0.2185(3) 0.0640(10) Uani 1 1 d . . .
H6A H 0.3211 -0.2779 0.2954 0.096 Uiso 1 1 calc R . .
H6B H 0.4448 -0.2312 0.2161 0.096 Uiso 1 1 calc R . .
H6C H 0.3496 -0.3394 0.1760 0.096 Uiso 1 1 calc R . .
C7 C 0.2749(5) -0.0891(4) 0.0454(3) 0.0636(10) Uani 1 1 d . . .
H7A H 0.2025 -0.0070 0.0140 0.095 Uiso 1 1 calc R . .
H7B H 0.2762 -0.1730 0.0028 0.095 Uiso 1 1 calc R . .
H7C H 0.3717 -0.0646 0.0423 0.095 Uiso 1 1 calc R . .
C8 C 0.0787(4) -0.1607(4) 0.1747(3) 0.0629(10) Uani 1 1 d . . .
H8A H 0.0541 -0.1833 0.2519 0.094 Uiso 1 1 calc R . .
H8B H 0.0772 -0.2438 0.1319 0.094 Uiso 1 1 calc R . .
H8C H 0.0072 -0.0773 0.1443 0.094 Uiso 1 1 calc R . .
C9 C -0.0988(3) 0.2397(3) 0.2839(2) 0.0303(5) Uani 1 1 d . . .
C10 C -0.0573(3) 0.2762(3) 0.1738(2) 0.0414(7) Uani 1 1 d . . .
H10A H 0.0243 0.2175 0.1405 0.050 Uiso 1 1 calc R . .
C11 C -0.1369(4) 0.3991(4) 0.1137(3) 0.0493(8) Uani 1 1 d . . .
H11A H -0.1072 0.4236 0.0408 0.059 Uiso 1 1 calc R . .
C12 C -0.2599(4) 0.4859(3) 0.1608(3) 0.0516(8) Uani 1 1 d . . .
H12A H -0.3133 0.5684 0.1200 0.062 Uiso 1 1 calc R . .
C13 C -0.3027(3) 0.4486(3) 0.2692(3) 0.0475(7) Uani 1 1 d . . .
H13A H -0.3865 0.5056 0.3011 0.057 Uiso 1 1 calc R . .
C14 C -0.2224(3) 0.3274(3) 0.3310(2) 0.0353(6) Uani 1 1 d . . .
H14A H -0.2515 0.3046 0.4044 0.042 Uiso 1 1 calc R . .
C15 C 0.3410(4) 0.2769(4) 0.1194(3) 0.0568(9) Uani 1 1 d . . .
H15A H 0.4383 0.2811 0.0895 0.085 Uiso 1 1 calc R . .
H15B H 0.2969 0.3694 0.1486 0.085 Uiso 1 1 calc R . .
H15C H 0.2794 0.2570 0.0606 0.085 Uiso 1 1 calc R . .
C16 C 0.5558(3) 0.0391(4) 0.2491(3) 0.0554(8) Uani 1 1 d . . .
H16A H 0.6143 0.0859 0.1956 0.083 Uiso 1 1 calc R . .
H16B H 0.5686 -0.0631 0.2355 0.083 Uiso 1 1 calc R . .
H16C H 0.5879 0.0480 0.3241 0.083 Uiso 1 1 calc R . .

loop_
_atom_site_aniso_label
_atom_site_aniso_U_11
_atom_site_aniso_U_22
_atom_site_aniso_U_33
_atom_site_aniso_U_23
_atom_site_aniso_U_13
_atom_site_aniso_U_12
P1 0.0265(3) 0.0328(4) 0.0278(3) 0.0067(3) 0.0057(2) -0.0031(2)
Si1 0.0324(4) 0.0388(4) 0.0348(4) 0.0063(3) 0.0101(3) -0.0061(3)
O1 0.0345(10) 0.0404(11) 0.0350(10) 0.0114(8) 0.0083(8) -0.0011(8)
N1 0.0304(11) 0.0390(12) 0.0332(12) 0.0006(9) 0.0080(9) -0.0091(9)
N2 0.0313(11) 0.0339(11) 0.0304(11) 0.0034(9) 0.0076(9) -0.0037(9)
N3 0.0258(10) 0.0380(12) 0.0338(12) 0.0102(9) 0.0065(9) -0.0048(9)
C1 0.0419(16) 0.0536(18) 0.0405(16) -0.0074(13) 0.0070(12) -0.0169(13)
C2 0.051(2) 0.139(4) 0.074(3) -0.049(3) 0.0188(19) -0.042(2)
C3 0.108(3) 0.045(2) 0.074(3) -0.0124(18) 0.008(2) -0.018(2)
C4 0.0542(19) 0.074(2) 0.0450(18) -0.0183(16) 0.0162(15) -0.0206(17)
C5 0.0474(17) 0.0421(16) 0.0403(16) -0.0050(13) 0.0112(13) -0.0086(13)
C6 0.066(2) 0.0379(17) 0.083(3) -0.0037(17) 0.0113(19) -0.0016(16)
C7 0.079(2) 0.074(2) 0.0421(19) -0.0165(17) 0.0192(17) -0.024(2)
C8 0.057(2) 0.070(2) 0.070(2) -0.0268(19) 0.0118(17) -0.0263(18)
C9 0.0260(12) 0.0342(13) 0.0304(13) 0.0034(10) -0.0016(10) -0.0074(10)
C10 0.0379(15) 0.0474(16) 0.0334(14) 0.0050(12) 0.0056(11) 0.0003(12)
C11 0.0533(18) 0.0555(19) 0.0335(15) 0.0134(14) 0.0026(13) -0.0048(15)
C12 0.0573(19) 0.0436(17) 0.0457(18) 0.0117(14) -0.0046(14) 0.0039(14)
C13 0.0434(16) 0.0437(17) 0.0474(17) 0.0034(14) 0.0042(13) 0.0065(13)
C14 0.0331(13) 0.0389(14) 0.0325(14) 0.0027(11) 0.0034(11) -0.0062(11)
C15 0.062(2) 0.0519(19) 0.054(2) 0.0148(15) 0.0176(16) -0.0143(16)
C16 0.0356(16) 0.066(2) 0.061(2) 0.0009(17) 0.0128(14) -0.0074(14)

loop_
_atom_type_symbol
_atom_type_description
_atom_type_scat_dispersion_real
_atom_type_scat_dispersion_imag
_atom_type_scat_source
C C 0.0033 0.0016 'International Tables Vol C Tables 4.2.6.8 and 6.1.1.4'
H H 0.0000 0.0000 'International Tables Vol C Tables 4.2.6.8 and 6.1.1.4'
N N 0.0061 0.0033 'International Tables Vol C Tables 4.2.6.8 and 6.1.1.4'
O O 0.0106 0.0060 'International Tables Vol C Tables 4.2.6.8 and 6.1.1.4'
Si Si 0.0817 0.0704 'International Tables Vol C Tables 4.2.6.8 and 6.1.1.4'
P P 0.1023 0.0942 'International Tables Vol C Tables 4.2.6.8 and 6.1.1.4'

loop_
_geom_angle_atom_site_label_1
_geom_angle_atom_site_label_2
_geom_angle_atom_site_label_3
_geom_angle
_geom_angle_site_symmetry_1
_geom_angle_site_symmetry_3
_geom_angle_publ_flag
O1 P1 N1 119.44(12) . . ?
O1 P1 N3 106.03(10) . . ?
N1 P1 N3 112.25(11) . . ?
O1 P1 N2 117.84(11) . . ?
N1 P1 N2 87.85(11) . . ?
N3 P1 N2 112.96(11) . . ?
O1 P1 Si1 127.70(8) . . ?
N1 P1 Si1 43.85(8) . . ?
N3 P1 Si1 126.28(8) . . ?
N2 P1 Si1 44.30(8) . . ?
N1 Si1 N2 82.29(10) . . ?
N1 Si1 C16 116.81(14) . . ?
N2 Si1 C16 114.90(14) . . ?
N1 Si1 C15 116.07(14) . . ?
N2 Si1 C15 116.84(14) . . ?
C16 Si1 C15 108.34(15) . . ?
N1 Si1 P1 41.13(7) . . ?
N2 Si1 P1 41.43(7) . . ?
C16 Si1 P1 121.74(11) . . ?
C15 Si1 P1 129.91(11) . . ?
C1 N1 P1 129.92(18) . . ?
C1 N1 Si1 135.04(18) . . ?
P1 N1 Si1 95.03(12) . . ?
C5 N2 P1 127.52(18) . . ?
C5 N2 Si1 134.06(18) . . ?
P1 N2 Si1 94.27(11) . . ?
C9 N3 P1 129.02(17) . . ?
N1 C1 C2 108.1(3) . . ?
N1 C1 C4 110.4(2) . . ?
C2 C1 C4 109.8(3) . . ?
N1 C1 C3 108.9(3) . . ?
C2 C1 C3 111.1(3) . . ?
C4 C1 C3 108.6(3) . . ?
N2 C5 C8 109.5(2) . . ?
N2 C5 C6 110.2(3) . . ?
C8 C5 C6 109.9(3) . . ?
N2 C5 C7 107.2(2) . . ?
C8 C5 C7 110.1(3) . . ?
C6 C5 C7 109.9(3) . . ?
C14 C9 C10 118.8(2) . . ?
C14 C9 N3 118.4(2) . . ?
C10 C9 N3 122.8(2) . . ?
C11 C10 C9 120.2(3) . . ?
C12 C11 C10 120.8(3) . . ?
C11 C12 C13 119.1(3) . . ?
C12 C13 C14 120.7(3) . . ?
C13 C14 C9 120.3(3) . . ?

loop_
_geom_bond_atom_site_label_1
_geom_bond_atom_site_label_2
_geom_bond_distance
_geom_bond_site_symmetry_2
_geom_bond_publ_flag
P1 O1 1.4767(18) . ?
P1 N1 1.655(2) . ?
P1 N3 1.658(2) . ?
P1 N2 1.663(2) . ?
P1 Si1 2.5063(9) . ?
Si1 N1 1.743(2) . ?
Si1 N2 1.755(2) . ?
Si1 C16 1.846(3) . ?
Si1 C15 1.851(3) . ?
N1 C1 1.486(4) . ?
N2 C5 1.482(4) . ?
N3 C9 1.404(3) . ?
C1 C2 1.514(5) . ?
C1 C4 1.524(4) . ?
C1 C3 1.531(5) . ?
C5 C8 1.523(4) . ?
C5 C6 1.525(4) . ?
C5 C7 1.529(4) . ?
C9 C14 1.387(4) . ?
C9 C10 1.394(4) . ?
C10 C11 1.382(4) . ?
C11 C12 1.379(4) . ?
C12 C13 1.381(4) . ?
C13 C14 1.383(4) . ?

loop_
_geom_torsion_atom_site_label_1
_geom_torsion_atom_site_label_2
_geom_torsion_atom_site_label_3
_geom_torsion_atom_site_label_4
_geom_torsion
_geom_torsion_site_symmetry_1
_geom_torsion_site_symmetry_2
_geom_torsion_site_symmetry_3
_geom_torsion_site_symmetry_4
_geom_torsion_publ_flag
O1 P1 Si1 N1 -95.29(16) . . . . ?
N3 P1 Si1 N1 85.07(15) . . . . ?
N2 P1 Si1 N1 171.67(16) . . . . ?
O1 P1 Si1 N2 93.04(15) . . . . ?
N1 P1 Si1 N2 -171.67(16) . . . . ?
N3 P1 Si1 N2 -86.60(15) . . . . ?
O1 P1 Si1 C16 0.33(19) . . . . ?
N1 P1 Si1 C16 95.62(18) . . . . ?
N3 P1 Si1 C16 -179.31(17) . . . . ?
N2 P1 Si1 C16 -92.71(18) . . . . ?
O1 P1 Si1 C15 179.70(19) . . . . ?
N1 P1 Si1 C15 -85.0(2) . . . . ?
N3 P1 Si1 C15 0.1(2) . . . . ?
N2 P1 Si1 C15 86.66(19) . . . . ?
O1 P1 N1 C1 -65.5(3) . . . . ?
N3 P1 N1 C1 59.5(3) . . . . ?
N2 P1 N1 C1 173.4(2) . . . . ?
Si1 P1 N1 C1 179.2(3) . . . . ?
O1 P1 N1 Si1 115.21(12) . . . . ?
N3 P1 N1 Si1 -119.79(11) . . . . ?
N2 P1 N1 Si1 -5.81(11) . . . . ?
N2 Si1 N1 C1 -173.6(3) . . . . ?
C16 Si1 N1 C1 72.3(3) . . . . ?
C15 Si1 N1 C1 -57.5(3) . . . . ?
P1 Si1 N1 C1 -179.2(3) . . . . ?
N2 Si1 N1 P1 5.55(10) . . . . ?
C16 Si1 N1 P1 -108.50(15) . . . . ?
C15 Si1 N1 P1 121.72(15) . . . . ?
O1 P1 N2 C5 42.8(3) . . . . ?
N1 P1 N2 C5 165.3(2) . . . . ?
N3 P1 N2 C5 -81.4(2) . . . . ?
Si1 P1 N2 C5 159.5(3) . . . . ?
O1 P1 N2 Si1 -116.68(12) . . . . ?
N1 P1 N2 Si1 5.77(11) . . . . ?
N3 P1 N2 Si1 119.07(11) . . . . ?
N1 Si1 N2 C5 -162.8(3) . . . . ?
C16 Si1 N2 C5 -46.7(3) . . . . ?
C15 Si1 N2 C5 81.9(3) . . . . ?
P1 Si1 N2 C5 -157.2(3) . . . . ?
N1 Si1 N2 P1 -5.52(10) . . . . ?
C16 Si1 N2 P1 110.52(15) . . . . ?
C15 Si1 N2 P1 -120.89(14) . . . . ?
O1 P1 N3 C9 173.9(2) . . . . ?
N1 P1 N3 C9 41.9(3) . . . . ?
N2 P1 N3 C9 -55.6(3) . . . . ?
Si1 P1 N3 C9 -6.4(3) . . . . ?
P1 N1 C1 C2 133.8(3) . . . . ?
Si1 N1 C1 C2 -47.2(4) . . . . ?
P1 N1 C1 C4 13.7(4) . . . . ?
Si1 N1 C1 C4 -167.4(2) . . . . ?
P1 N1 C1 C3 -105.4(3) . . . . ?
Si1 N1 C1 C3 73.5(3) . . . . ?
P1 N2 C5 C8 44.0(3) . . . . ?
Si1 N2 C5 C8 -165.1(2) . . . . ?
P1 N2 C5 C6 -77.0(3) . . . . ?
Si1 N2 C5 C6 73.9(3) . . . . ?
P1 N2 C5 C7 163.5(2) . . . . ?
Si1 N2 C5 C7 -45.6(4) . . . . ?
P1 N3 C9 C14 -143.2(2) . . . . ?
P1 N3 C9 C10 38.4(4) . . . . ?
C14 C9 C10 C11 1.1(4) . . . . ?
N3 C9 C10 C11 179.5(3) . . . . ?
C9 C10 C11 C12 -1.2(5) . . . . ?
C10 C11 C12 C13 0.2(5) . . . . ?
C11 C12 C13 C14 1.0(5) . . . . ?
C12 C13 C14 C9 -1.2(5) . . . . ?
C10 C9 C14 C13 0.1(4) . . . . ?
N3 C9 C14 C13 -178.4(3) . . . . ?

loop_
_cod_related_entry_id
_cod_related_entry_database
_cod_related_entry_code
1 ChemSpider 4051620
